data_7128083
loop_
_publ_author_name
'Woi\'nska, Magdalena'
'Chodkiewicz, Micha\/l L'
'Wo\'zniak, Krzysztof'

_publ_section_title
;
 Towards accurate and precise positions of hydrogen atoms bonded to heavy
 metal atoms.
;
_journal_issue 30
_journal_name_full 'Chemical communications (Cambridge, England)'
_journal_page_first 3652
_journal_page_last 3655
_journal_paper_doi 10.1039/d0cc07661a
_journal_volume 57
_journal_year 2021
_chemical_formula_moiety 'C28 H52 Os P, B F4'
_chemical_formula_sum 'C28 H52 B F4 Os P'
_chemical_formula_weight 696.741
_chemical_name_common '[Cp*Os(PCy3)H4][BF4]'
_space_group_crystal_system triclinic
_space_group_IT_number 2
_space_group_name_Hall '-P 1'
_space_group_name_H-M_alt 'P -1'
_symmetry_Int_Tables_number 2
_audit_creation_date 2021-02-16
_audit_creation_method
;
Olex2 1.3
(compiled 2020.11.12 svn.r5f609507 for OlexSys, GUI svn.r6226)
;
_audit_update_record
;
2021-03-08 deposited with the CCDC.	2021-03-17 downloaded from the CCDC.
;
_cell_angle_alpha 94.114(1)
_cell_angle_beta 90.034(1)
_cell_angle_gamma 101.369(1)
_cell_formula_units_Z 2
_cell_length_a 8.9295(2)
_cell_length_b 9.7179(1)
_cell_length_c 17.1819(1)
_cell_measurement_temperature 199(2)
_cell_volume 1457.79(4)
_computing_molecular_graphics 'Olex2 1.3 (Dolomanov et al., 2009)'
_computing_publication_material 'Olex2 1.3 (Dolomanov et al., 2009)'
_computing_structure_refinement 'olex2.refine 1.3 (Bourhis et al., 2015)'
_computing_structure_solution 'SHELXS-97 (Sheldrick, 1990)'
_diffrn_ambient_temperature 199(2)
_diffrn_measured_fraction_theta_full 0.9786
_diffrn_measured_fraction_theta_max 0.9174
_diffrn_radiation_type 'Mo K\a'
_diffrn_radiation_wavelength 0.71073
_diffrn_reflns_av_R_equivalents 0.0325
_diffrn_reflns_av_unetI/netI 0.0432
_diffrn_reflns_Laue_measured_fraction_full 0.9786
_diffrn_reflns_Laue_measured_fraction_max 0.9174
_diffrn_reflns_limit_h_max 11
_diffrn_reflns_limit_h_min -11
_diffrn_reflns_limit_k_max 12
_diffrn_reflns_limit_k_min -12
_diffrn_reflns_limit_l_max 13
_diffrn_reflns_limit_l_min -22
_diffrn_reflns_number 9506
_diffrn_reflns_point_group_measured_fraction_full 0.9786
_diffrn_reflns_point_group_measured_fraction_max 0.9174
_diffrn_reflns_theta_full 25.2417
_diffrn_reflns_theta_max 28.28
_diffrn_reflns_theta_min 2.14
_exptl_absorpt_coefficient_mu 4.472
_exptl_absorpt_correction_T_max 0.844
_exptl_absorpt_correction_T_min 0.529
_exptl_absorpt_correction_type integration
_exptl_crystal_density_diffrn 1.587
_exptl_crystal_density_method 'not measured'
_exptl_crystal_F_000 702.711
_exptl_crystal_size_max 0.3
_exptl_crystal_size_mid 0.1
_exptl_crystal_size_min 0.04
_refine_diff_density_max 1.3243
_refine_diff_density_min -1.5178
_refine_diff_density_rms 0.1928
_refine_ls_d_res_high 0.7500
_refine_ls_d_res_low 9.5016
_refine_ls_goodness_of_fit_ref 1.0734
_refine_ls_hydrogen_treatment mixed
_refine_ls_matrix_type full
_refine_ls_number_constraints 0
_refine_ls_number_parameters 332
_refine_ls_number_reflns 6629
_refine_ls_number_restraints 0
_refine_ls_restrained_S_all 1.0734
_refine_ls_R_factor_all 0.0415
_refine_ls_R_factor_gt 0.0335
_refine_ls_shift/su_max 0.0010
_refine_ls_shift/su_mean 0.0000
_refine_ls_structure_factor_coef Fsqd
_refine_ls_weighting_details 'w=1/[\s^2^(Fo^2^)+(0.0179P)^2^+7.4982P] where P=(Fo^2^+2Fc^2^)/3'
_refine_ls_weighting_scheme calc
_refine_ls_wR_factor_gt 0.0737
_refine_ls_wR_factor_ref 0.0808
_reflns_Friedel_coverage 0.0
_reflns_limit_h_max 11
_reflns_limit_h_min -11
_reflns_limit_k_max 12
_reflns_limit_k_min -12
_reflns_limit_l_max 22
_reflns_limit_l_min 0
_reflns_number_gt 5952
_reflns_number_total 6629
_reflns_threshold_expression I>=2u(I)
_cod_data_source_file d0cc07661a2.cif
_cod_data_source_block XAXMEP_IAM
_cod_depositor_comments
;
The following automatic conversions were performed:

data item '_exptl_absorpt_correction_type' value 'Integration' was
changed to 'integration' in accordance with the
/home/data/users/saulius/crontab/automatic-downloads/rss-feeds/RSC/lib/dictionaries/cif_core.dic
dictionary named 'cif_core.dic' version 2.4.2 last updated on
2011-04-26.

Automatic conversion script
Id: cif_fix_values 7556 2019-12-06 15:28:31Z antanas 

 Adding full bibliography for 7128081--7128095.cif.
;
_cod_database_code 7128083
_olex2_refinement_description
;
1. Others
 Fixed Uiso: H6A(0.057) H6B(0.057) H6C(0.057) H8A(0.073) H8B(0.073) H8C(0.073)
 H7A(0.059) H7B(0.059) H7C(0.059) H9A(0.07) H9B(0.07) H9C(0.07) H10A(0.058)
 H10B(0.058) H10C(0.058) H11(0.023) H12A(0.03) H12B(0.03) H13A(0.041)
 H13B(0.041) H14A(0.044) H14B(0.044) H15A(0.042) H15B(0.042) H16A(0.032)
 H16B(0.032) H21(0.021) H22A(0.026) H22B(0.026) H23A(0.03) H23B(0.03)
 H24A(0.03) H24B(0.03) H25A(0.031) H25B(0.031) H26A(0.029) H26B(0.029)
 H31(0.02) H32A(0.025) H32B(0.025) H33A(0.032) H33B(0.032) H34A(0.029)
 H34B(0.029) H35A(0.029) H35B(0.029) H36A(0.025) H36B(0.025)
 Fixed X: H6A(-0.14) H6B(-0.0948) H6C(-0.1766) H8A(0.4217) H8B(0.3106)
 H8C(0.2623) H7A(-0.0028) H7B(-0.0596) H7C(-0.1352) H9A(0.4725) H9B(0.5348)
 H9C(0.5033) H10A(0.2114) H10B(0.3075) H10C(0.126) H11(0.1145) H12A(0.3774)
 H12B(0.383) H13A(0.3222) H13B(0.4758) H14A(0.3391) H14B(0.3103) H15A(0.0753)
 H15B(0.0725) H16A(-0.0261) H16B(0.1248) H21(-0.1286) H22A(-0.1146) H22B(-
 0.1324) H23A(-0.3613) H23B(-0.374) H24A(-0.5188) H24B(-0.3879) H25A(-0.3877)
 H25B(-0.3694) H26A(-0.1276) H26B(-0.14) H31(0.3134) H32A(0.2286) H32B(0.0788)
 H33A(0.3865) H33B(0.2637) H34A(0.2828) H34B(0.113) H35A(0.1888) H35B(0.3403)
 H36A(0.0339) H36B(0.1567)
 Fixed Y: H6A(0.2809) H6B(0.3734) H6C(0.2115) H8A(0.0079) H8B(-0.0589) H8C(-
 0.0944) H7A(-0.0959) H7B(-0.082) H7C(-0.0105) H9A(0.2905) H9B(0.2379)
 H9C(0.3944) H10A(0.4784) H10B(0.5312) H10C(0.518) H11(0.5485) H12A(0.5432)
 H12B(0.5622) H13A(0.7703) H13B(0.7832) H14A(0.7976) H14B(0.9185) H15A(0.8012)
 H15B(0.7813) H16A(0.5617) H16B(0.5727) H21(0.3358) H22A(0.0977) H22B(0.0684)
 H23A(0.1517) H23B(-0.0014) H24A(0.1356) H24B(0.0913) H25A(0.3315) H25B(0.362)
 H26A(0.4318) H26B(0.278) H31(0.2848) H32A(0.4642) H32B(0.3537) H33A(0.3334)
 H33B(0.3726) H34A(0.132) H34B(0.1446) H35A(-0.0296) H35B(0.0779) H36A(0.1014)
 H36B(0.0601)
 Fixed Z: H6A(0.0451) H6B(0.1256) H6C(0.1264) H8A(0.0986) H8B(0.0267)
 H8C(0.1138) H7A(0.1415) H7B(0.0546) H7C(0.1274) H9A(-0.0075) H9B(0.0701)
 H9C(0.0699) H10A(0.0023) H10B(0.0812) H10C(0.0802) H11(0.3801) H12A(0.3787)
 H12B(0.2869) H13A(0.404) H13B(0.3545) H14A(0.2389) H14B(0.3023) H15A(0.2421)
 H15B(0.3339) H16A(0.2665) H16B(0.215) H21(0.2725) H22A(0.2419) H22B(0.3323)
 H23A(0.2382) H23B(0.2697) H24A(0.3484) H24B(0.3993) H25A(0.4294) H25B(0.3392)
 H26A(0.4025) H26B(0.433) H31(0.393) H32A(0.4724) H32B(0.4938) H33A(0.5336)
 H33B(0.5949) H34A(0.599) H34B(0.5747) H35A(0.4905) H35B(0.4683) H36A(0.4274)
 H36B(0.3667)
;
_olex2_submission_special_instructions 'No special instructions were received'

loop_
_space_group_symop_id
_space_group_symop_operation_xyz
1 x,y,z
2 -x,-y,-z

loop_
_atom_site_label
_atom_site_type_symbol
_atom_site_fract_x
_atom_site_fract_y
_atom_site_fract_z
_atom_site_U_iso_or_equiv
_atom_site_adp_type
_atom_site_occupancy
_atom_site_refinement_flags_posn
Os Os 0.22259(2) 0.241114(19) 0.197794(10) 0.01877(6) Uani 1.000000 .
H1 H 0.307(5) 0.402(5) 0.225(3) 0.007(11) Uiso 1.000000 .
H2 H 0.143(6) 0.122(5) 0.254(3) 0.023(14) Uiso 1.000000 .
H3 H 0.346(7) 0.172(7) 0.241(4) 0.038(17) Uiso 1.000000 .
H4 H 0.395(8) 0.292(8) 0.229(4) 0.06(2) Uiso 1.000000 .
C1 C 0.0492(6) 0.2381(5) 0.0980(3) 0.0241(10) Uani 1.000000 .
C2 C 0.0776(6) 0.0987(5) 0.1022(3) 0.0245(10) Uani 1.000000 .
C3 C 0.2376(6) 0.1026(5) 0.0888(3) 0.0282(11) Uani 1.000000 .
C4 C 0.3080(6) 0.2454(6) 0.0744(3) 0.0280(11) Uani 1.000000 .
C5 C 0.1909(6) 0.3277(5) 0.0810(3) 0.0265(10) Uani 1.000000 .
C6 C -0.1039(6) 0.2796(7) 0.0989(3) 0.0376(13) Uani 1.000000 .
H6A H -0.140000 0.280900 0.045100 0.057000 Uiso 1.000000 .
H6B H -0.094800 0.373400 0.125600 0.057000 Uiso 1.000000 .
H6C H -0.176600 0.211500 0.126400 0.057000 Uiso 1.000000 .
C8 C 0.3147(9) -0.0213(7) 0.0813(4) 0.0491(17) Uani 1.000000 .
H8A H 0.421700 0.007900 0.098600 0.073000 Uiso 1.000000 .
H8B H 0.310600 -0.058900 0.026700 0.073000 Uiso 1.000000 .
H8C H 0.262300 -0.094400 0.113800 0.073000 Uiso 1.000000 .
C7 C -0.0403(7) -0.0340(6) 0.1069(3) 0.0390(14) Uani 1.000000 .
H7A H -0.002800 -0.095900 0.141500 0.059000 Uiso 1.000000 .
H7B H -0.059600 -0.082000 0.054600 0.059000 Uiso 1.000000 .
H7C H -0.135200 -0.010500 0.127400 0.059000 Uiso 1.000000 .
C9 C 0.4685(7) 0.2965(8) 0.0496(4) 0.0461(15) Uani 1.000000 .
H9A H 0.472500 0.290500 -0.007500 0.070000 Uiso 1.000000 .
H9B H 0.534800 0.237900 0.070100 0.070000 Uiso 1.000000 .
H9C H 0.503300 0.394400 0.069900 0.070000 Uiso 1.000000 .
C10 C 0.2107(7) 0.4767(6) 0.0593(3) 0.0387(13) Uani 1.000000 .
H10A H 0.211400 0.478400 0.002300 0.058000 Uiso 1.000000 .
H10B H 0.307500 0.531200 0.081200 0.058000 Uiso 1.000000 .
H10C H 0.126000 0.518000 0.080200 0.058000 Uiso 1.000000 .
P P 0.11846(12) 0.33051(11) 0.31287(6) 0.0151(2) Uani 1.000000 .
C11 C 0.1600(5) 0.5250(5) 0.3290(3) 0.0193(9) Uani 1.000000 .
H11 H 0.114500 0.548500 0.380100 0.023000 Uiso 1.000000 .
C12 C 0.3330(5) 0.5862(5) 0.3360(3) 0.0248(10) Uani 1.000000 .
H12A H 0.377400 0.543200 0.378700 0.030000 Uiso 1.000000 .
H12B H 0.383000 0.562200 0.286900 0.030000 Uiso 1.000000 .
C13 C 0.3641(6) 0.7464(5) 0.3526(4) 0.0344(12) Uani 1.000000 .
H13A H 0.322200 0.770300 0.404000 0.041000 Uiso 1.000000 .
H13B H 0.475800 0.783200 0.354500 0.041000 Uiso 1.000000 .
C14 C 0.2917(6) 0.8155(5) 0.2897(4) 0.0364(13) Uani 1.000000 .
H14A H 0.339100 0.797600 0.238900 0.044000 Uiso 1.000000 .
H14B H 0.310300 0.918500 0.302300 0.044000 Uiso 1.000000 .
C15 C 0.1205(6) 0.7571(5) 0.2841(4) 0.0349(12) Uani 1.000000 .
H15A H 0.075300 0.801200 0.242100 0.042000 Uiso 1.000000 .
H15B H 0.072500 0.781300 0.333900 0.042000 Uiso 1.000000 .
C16 C 0.0858(6) 0.5968(5) 0.2671(3) 0.0262(10) Uani 1.000000 .
H16A H -0.026100 0.561700 0.266500 0.032000 Uiso 1.000000 .
H16B H 0.124800 0.572700 0.215000 0.032000 Uiso 1.000000 .
C21 C -0.0927(5) 0.2830(4) 0.3143(3) 0.0173(8) Uani 1.000000 .
H21 H -0.128600 0.335800 0.272500 0.021000 Uiso 1.000000 .
C22 C -0.1597(5) 0.1266(5) 0.2916(3) 0.0216(9) Uani 1.000000 .
H22A H -0.114600 0.097700 0.241900 0.026000 Uiso 1.000000 .
H22B H -0.132400 0.068400 0.332300 0.026000 Uiso 1.000000 .
C23 C -0.3340(6) 0.1002(5) 0.2821(3) 0.0248(10) Uani 1.000000 .
H23A H -0.361300 0.151700 0.238200 0.030000 Uiso 1.000000 .
H23B H -0.374000 -0.001400 0.269700 0.030000 Uiso 1.000000 .
C24 C -0.4069(5) 0.1490(5) 0.3566(3) 0.0243(10) Uani 1.000000 .
H24A H -0.518800 0.135600 0.348400 0.030000 Uiso 1.000000 .
H24B H -0.387900 0.091300 0.399300 0.030000 Uiso 1.000000 .
C25 C -0.3421(6) 0.3036(5) 0.3798(3) 0.0260(10) Uani 1.000000 .
H25A H -0.387700 0.331500 0.429400 0.031000 Uiso 1.000000 .
H25B H -0.369400 0.362000 0.339200 0.031000 Uiso 1.000000 .
C26 C -0.1672(5) 0.3303(5) 0.3895(3) 0.0240(10) Uani 1.000000 .
H26A H -0.127600 0.431800 0.402500 0.029000 Uiso 1.000000 .
H26B H -0.140000 0.278000 0.433000 0.029000 Uiso 1.000000 .
C31 C 0.2012(5) 0.2742(4) 0.4026(3) 0.0169(8) Uani 1.000000 .
H31 H 0.313400 0.284800 0.393000 0.020000 Uiso 1.000000 .
C32 C 0.1877(6) 0.3638(5) 0.4798(3) 0.0208(9) Uani 1.000000 .
H32A H 0.228600 0.464200 0.472400 0.025000 Uiso 1.000000 .
H32B H 0.078800 0.353700 0.493800 0.025000 Uiso 1.000000 .
C33 C 0.2763(6) 0.3165(5) 0.5459(3) 0.0267(10) Uani 1.000000 .
H33A H 0.386500 0.333400 0.533600 0.032000 Uiso 1.000000 .
H33B H 0.263700 0.372600 0.594900 0.032000 Uiso 1.000000 .
C34 C 0.2204(6) 0.1605(5) 0.5576(3) 0.0243(10) Uani 1.000000 .
H34A H 0.282800 0.132000 0.599000 0.029000 Uiso 1.000000 .
H34B H 0.113000 0.144600 0.574700 0.029000 Uiso 1.000000 .
C35 C 0.2317(6) 0.0703(5) 0.4824(3) 0.0241(10) Uani 1.000000 .
H35A H 0.188800 -0.029600 0.490500 0.029000 Uiso 1.000000 .
H35B H 0.340300 0.077900 0.468300 0.029000 Uiso 1.000000 .
C36 C 0.1442(6) 0.1175(5) 0.4154(3) 0.0207(9) Uani 1.000000 .
H36A H 0.033900 0.101400 0.427400 0.025000 Uiso 1.000000 .
H36B H 0.156700 0.060100 0.366700 0.025000 Uiso 1.000000 .
B B 0.3097(8) 0.3655(8) 0.8136(4) 0.0419(16) Uani 1.000000 .
F1 F 0.1953(6) 0.3610(5) 0.8670(3) 0.0718(13) Uani 1.000000 .
F2 F 0.2643(6) 0.2596(6) 0.7558(3) 0.0881(17) Uani 1.000000 .
F3 F 0.4455(6) 0.3553(7) 0.8466(3) 0.0924(18) Uani 1.000000 .
F4 F 0.3291(6) 0.4932(6) 0.7809(4) 0.0987(19) Uani 1.000000 .

loop_
_atom_site_aniso_label
_atom_site_aniso_U_11
_atom_site_aniso_U_22
_atom_site_aniso_U_33
_atom_site_aniso_U_12
_atom_site_aniso_U_13
_atom_site_aniso_U_23
Os 0.01928(9) 0.02390(10) 0.01341(9) 0.00525(6) 0.00143(6) 0.00051(6)
C1 0.025(2) 0.031(3) 0.016(2) 0.004(2) -0.0012(18) 0.0030(18)
C2 0.033(3) 0.030(2) 0.009(2) 0.004(2) -0.0054(18) -0.0019(17)
C3 0.042(3) 0.030(3) 0.014(2) 0.013(2) -0.002(2) -0.0031(18)
C4 0.032(3) 0.041(3) 0.012(2) 0.009(2) 0.0072(19) 0.0022(19)
C5 0.031(3) 0.033(3) 0.013(2) 0.002(2) 0.0041(19) 0.0060(18)
C6 0.028(3) 0.055(4) 0.032(3) 0.010(3) -0.008(2) 0.010(3)
C8 0.071(5) 0.048(4) 0.038(3) 0.037(3) 0.009(3) -0.003(3)
C7 0.050(4) 0.034(3) 0.026(3) -0.009(3) -0.006(2) 0.001(2)
C9 0.036(3) 0.067(4) 0.035(3) 0.010(3) 0.012(3) 0.004(3)
C10 0.054(4) 0.032(3) 0.029(3) 0.003(3) 0.005(3) 0.013(2)
P 0.0153(5) 0.0157(5) 0.0144(5) 0.0032(4) 0.0015(4) 0.0014(4)
C11 0.020(2) 0.018(2) 0.019(2) 0.0018(17) 0.0022(17) 0.0011(16)
C12 0.020(2) 0.018(2) 0.037(3) 0.0023(17) -0.002(2) 0.0048(19)
C13 0.033(3) 0.017(2) 0.050(3) -0.002(2) -0.010(2) -0.000(2)
C14 0.032(3) 0.020(2) 0.057(4) 0.002(2) -0.001(3) 0.010(2)
C15 0.030(3) 0.022(2) 0.053(4) 0.005(2) -0.006(2) 0.010(2)
C16 0.030(3) 0.024(2) 0.025(2) 0.007(2) -0.008(2) 0.0015(19)
C21 0.019(2) 0.015(2) 0.017(2) 0.0034(16) 0.0032(16) -0.0009(15)
C22 0.019(2) 0.020(2) 0.025(2) 0.0026(17) 0.0019(18) -0.0038(17)
C23 0.023(2) 0.020(2) 0.028(2) -0.0016(18) 0.0001(19) -0.0024(18)
C24 0.014(2) 0.029(2) 0.029(3) 0.0016(18) 0.0038(18) 0.0045(19)
C25 0.022(2) 0.028(2) 0.028(3) 0.0064(19) 0.0075(19) -0.0011(19)
C26 0.018(2) 0.030(2) 0.024(2) 0.0052(18) 0.0042(18) -0.0059(19)
C31 0.015(2) 0.018(2) 0.018(2) 0.0044(16) 0.0009(16) -0.0000(16)
C32 0.029(2) 0.021(2) 0.015(2) 0.0094(18) -0.0035(17) -0.0004(16)
C33 0.036(3) 0.028(2) 0.015(2) 0.004(2) -0.0053(19) 0.0014(18)
C34 0.026(2) 0.030(2) 0.017(2) 0.005(2) -0.0008(18) 0.0073(18)
C35 0.031(3) 0.023(2) 0.020(2) 0.0080(19) 0.0026(19) 0.0040(18)
C36 0.030(2) 0.016(2) 0.015(2) 0.0028(18) -0.0009(18) 0.0015(16)
B 0.040(4) 0.053(4) 0.029(3) 0.002(3) 0.009(3) 0.004(3)
F1 0.085(3) 0.071(3) 0.054(3) 0.003(3) 0.030(2) -0.003(2)
F2 0.080(3) 0.114(4) 0.063(3) 0.020(3) -0.009(3) -0.045(3)
F3 0.068(3) 0.132(5) 0.081(4) 0.029(3) -0.030(3) 0.009(3)
F4 0.083(4) 0.096(4) 0.122(5) 0.009(3) 0.010(3) 0.065(4)

loop_
_atom_type_symbol
_atom_type_scat_dispersion_real
_atom_type_scat_dispersion_imag
_atom_type_scat_Cromer_Mann_a1
_atom_type_scat_Cromer_Mann_a2
_atom_type_scat_Cromer_Mann_a3
_atom_type_scat_Cromer_Mann_a4
_atom_type_scat_Cromer_Mann_b1
_atom_type_scat_Cromer_Mann_b2
_atom_type_scat_Cromer_Mann_b3
_atom_type_scat_Cromer_Mann_b4
_atom_type_scat_Cromer_Mann_c
_atom_type_scat_source
_atom_type_scat_dispersion_source
C 0.00330 0.00160 2.31000 1.02000 1.58860 0.86500 20.84390 10.20750 0.56870 51.65120 0.215599998832 'International Tables Volume C Table 6.1.1.4 (pp. 500-502)' custom
B 0.00130 0.00070 2.05450 1.33260 1.09790 0.70680 23.21850 1.02100 60.34980 0.14030 -0.193200007081 'International Tables Volume C Table 6.1.1.4 (pp. 500-502)' custom
F 0.01710 0.01030 3.53920 2.64120 1.51700 1.02430 10.28250 4.29440 0.26150 26.14760 0.277599990368 'International Tables Volume C Table 6.1.1.4 (pp. 500-502)' custom
H 0.00000 0.00000 0.49300 0.32291 0.14019 0.04081 10.51090 26.12570 3.14236 57.79970 0.0030380000826 'International Tables Volume C Table 6.1.1.4 (pp. 500-502)' custom
P 0.10230 0.09420 6.43450 4.17910 1.78000 1.49080 1.90670 27.15700 0.52600 68.16450 1.11489999294 'International Tables Volume C Table 6.1.1.4 (pp. 500-502)' custom
Os -1.21650 7.60300 28.18940 16.15500 14.93050 5.67589 1.62903 8.97948 0.38266 48.16470 11.0004997253 'International Tables Volume C Table 6.1.1.4 (pp. 500-502)' custom

loop_
_geom_angle_atom_site_label_1
_geom_angle_atom_site_label_2
_geom_angle_atom_site_label_3
_geom_angle
_geom_angle_site_symmetry_1
_geom_angle_site_symmetry_3
_geom_angle_publ_flag
H2 Os H1 127(2) . . ?
H3 Os H1 94(3) . . ?
H3 Os H2 68(3) . . ?
H4 Os H1 53(3) . . ?
H4 Os H2 106(3) . . ?
H4 Os H3 44(3) . . ?
C1 Os H1 110.8(16) . . ?
C1 Os H2 105.7(19) . . ?
C1 Os H3 151(2) . . ?
C1 Os H4 147(3) . . ?
C2 Os H1 145.1(16) . . ?
C2 Os H2 83.7(19) . . ?
C2 Os H3 115(2) . . ?
C2 Os H4 142(3) . . ?
C2 Os C1 36.32(17) . . ?
C3 Os H1 132.1(16) . . ?
C3 Os H2 99.0(19) . . ?
C3 Os H3 90(2) . . ?
C3 Os H4 105(3) . . ?
C3 Os C1 61.60(18) . . ?
C3 Os C2 37.00(19) . . ?
C4 Os H1 95.4(16) . . ?
C4 Os H2 136.4(19) . . ?
C4 Os H3 102(2) . . ?
C4 Os H4 89(3) . . ?
C4 Os C1 61.60(18) . . ?
C4 Os C2 61.68(18) . . ?
C4 Os C3 37.44(19) . . ?
C5 Os H1 84.9(16) . . ?
C5 Os H2 141.7(19) . . ?
C5 Os H3 138(2) . . ?
C5 Os H4 111(3) . . ?
C5 Os C1 36.46(17) . . ?
C5 Os C2 60.84(18) . . ?
C5 Os C3 61.79(18) . . ?
C5 Os C4 37.01(19) . . ?
P Os H1 67.4(16) . . ?
P Os H2 65.5(18) . . ?
P Os H3 96(2) . . ?
P Os H4 93(3) . . ?
P Os C1 107.11(12) . . ?
P Os C2 123.31(13) . . ?
P Os C3 158.88(15) . . ?
P Os C4 155.74(14) . . ?
P Os C5 121.01(14) . . ?
C2 C1 Os 71.4(3) . . ?
C5 C1 Os 70.4(3) . . ?
C5 C1 C2 107.5(4) . . ?
C6 C1 Os 130.4(4) . . ?
C6 C1 C2 126.5(5) . . ?
C6 C1 C5 125.3(5) . . ?
C1 C2 Os 72.3(3) . . ?
C3 C2 Os 69.8(3) . . ?
C3 C2 C1 108.4(4) . . ?
C7 C2 Os 130.9(3) . . ?
C7 C2 C1 126.6(5) . . ?
C7 C2 C3 124.4(5) . . ?
C2 C3 Os 73.2(3) . . ?
C4 C3 Os 71.5(3) . . ?
C4 C3 C2 107.7(4) . . ?
C8 C3 Os 126.3(4) . . ?
C8 C3 C2 126.4(5) . . ?
C8 C3 C4 125.4(5) . . ?
C3 C4 Os 71.0(3) . . ?
C5 C4 Os 72.1(3) . . ?
C5 C4 C3 107.3(4) . . ?
C9 C4 Os 126.6(4) . . ?
C9 C4 C3 126.8(5) . . ?
C9 C4 C5 125.7(5) . . ?
C1 C5 Os 73.1(3) . . ?
C4 C5 Os 70.9(3) . . ?
C4 C5 C1 109.0(4) . . ?
C10 C5 Os 130.3(4) . . ?
C10 C5 C1 125.8(5) . . ?
C10 C5 C4 124.3(5) . . ?
H6A C6 C1 109.3(5) . . ?
H6B C6 C1 109.5(5) . . ?
H6B C6 H6A 109.6(6) . . ?
H6C C6 C1 109.4(5) . . ?
H6C C6 H6A 109.5(5) . . ?
H6C C6 H6B 109.5(6) . . ?
H8A C8 C3 109.7(6) . . ?
H8B C8 C3 109.6(6) . . ?
H8B C8 H8A 109.4(6) . . ?
H8C C8 C3 109.4(6) . . ?
H8C C8 H8A 109.4(7) . . ?
H8C C8 H8B 109.4(7) . . ?
H7A C7 C2 109.5(5) . . ?
H7B C7 C2 109.4(5) . . ?
H7B C7 H7A 109.5(6) . . ?
H7C C7 C2 109.4(5) . . ?
H7C C7 H7A 109.6(6) . . ?
H7C C7 H7B 109.6(6) . . ?
H9A C9 C4 109.4(6) . . ?
H9B C9 C4 109.5(6) . . ?
H9B C9 H9A 109.4(6) . . ?
H9C C9 C4 109.5(5) . . ?
H9C C9 H9A 109.5(7) . . ?
H9C C9 H9B 109.6(6) . . ?
H10A C10 C5 109.5(5) . . ?
H10B C10 C5 109.4(5) . . ?
H10B C10 H10A 109.5(5) . . ?
H10C C10 C5 109.5(5) . . ?
H10C C10 H10A 109.5(6) . . ?
H10C C10 H10B 109.5(6) . . ?
C11 P Os 114.81(14) . . ?
C21 P Os 112.92(14) . . ?
C21 P C11 103.9(2) . . ?
C31 P Os 111.75(14) . . ?
C31 P C11 102.8(2) . . ?
C31 P C21 109.98(19) . . ?
H11 C11 P 106.8(3) . . ?
C12 C11 P 112.3(3) . . ?
C12 C11 H11 106.8(4) . . ?
C16 C11 P 112.9(3) . . ?
C16 C11 H11 106.9(4) . . ?
C16 C11 C12 110.6(4) . . ?
H12A C12 C11 109.3(4) . . ?
H12B C12 C11 109.3(4) . . ?
H12B C12 H12A 108.0(4) . . ?
C13 C12 C11 111.3(4) . . ?
C13 C12 H12A 109.4(5) . . ?
C13 C12 H12B 109.4(4) . . ?
H13A C13 C12 109.6(5) . . ?
H13B C13 C12 109.5(5) . . ?
H13B C13 H13A 108.2(5) . . ?
C14 C13 C12 110.8(4) . . ?
C14 C13 H13A 109.5(5) . . ?
C14 C13 H13B 109.4(5) . . ?
H14A C14 C13 109.6(5) . . ?
H14B C14 C13 109.6(5) . . ?
H14B C14 H14A 108.1(5) . . ?
C15 C14 C13 110.2(5) . . ?
C15 C14 H14A 109.6(5) . . ?
C15 C14 H14B 109.6(5) . . ?
H15A C15 C14 109.3(5) . . ?
H15B C15 C14 109.3(5) . . ?
H15B C15 H15A 108.0(5) . . ?
C16 C15 C14 111.6(4) . . ?
C16 C15 H15A 109.3(5) . . ?
C16 C15 H15B 109.3(5) . . ?
C15 C16 C11 110.9(4) . . ?
H16A C16 C11 109.3(4) . . ?
H16A C16 C15 109.5(4) . . ?
H16B C16 C11 109.5(4) . . ?
H16B C16 C15 109.5(5) . . ?
H16B C16 H16A 108.1(5) . . ?
H21 C21 P 105.2(3) . . ?
C22 C21 P 114.6(3) . . ?
C22 C21 H21 105.3(4) . . ?
C26 C21 P 115.6(3) . . ?
C26 C21 H21 105.4(4) . . ?
C26 C21 C22 109.7(4) . . ?
H22A C22 C21 109.4(4) . . ?
H22B C22 C21 109.4(4) . . ?
H22B C22 H22A 108.0(4) . . ?
C23 C22 C21 111.4(4) . . ?
C23 C22 H22A 109.3(4) . . ?
C23 C22 H22B 109.3(4) . . ?
H23A C23 C22 109.4(4) . . ?
H23B C23 C22 109.5(4) . . ?
H23B C23 H23A 108.1(5) . . ?
C24 C23 C22 110.7(4) . . ?
C24 C23 H23A 109.5(4) . . ?
C24 C23 H23B 109.5(4) . . ?
H24A C24 C23 109.4(4) . . ?
H24B C24 C23 109.5(4) . . ?
H24B C24 H24A 108.1(4) . . ?
C25 C24 C23 111.0(4) . . ?
C25 C24 H24A 109.3(4) . . ?
C25 C24 H24B 109.5(4) . . ?
H25A C25 C24 109.4(4) . . ?
H25B C25 C24 109.4(4) . . ?
H25B C25 H25A 108.1(5) . . ?
C26 C25 C24 111.1(4) . . ?
C26 C25 H25A 109.4(4) . . ?
C26 C25 H25B 109.4(4) . . ?
C25 C26 C21 110.8(4) . . ?
H26A C26 C21 109.4(4) . . ?
H26A C26 C25 109.5(4) . . ?
H26B C26 C21 109.4(4) . . ?
H26B C26 C25 109.5(4) . . ?
H26B C26 H26A 108.2(5) . . ?
H31 C31 P 105.6(3) . . ?
C32 C31 P 116.5(3) . . ?
C32 C31 H31 105.6(4) . . ?
C36 C31 P 113.3(3) . . ?
C36 C31 H31 105.4(4) . . ?
C36 C31 C32 109.3(4) . . ?
H32A C32 C31 109.5(4) . . ?
H32B C32 C31 109.4(4) . . ?
H32B C32 H32A 108.1(4) . . ?
C33 C32 C31 110.7(4) . . ?
C33 C32 H32A 109.5(4) . . ?
C33 C32 H32B 109.5(4) . . ?
H33A C33 C32 109.4(4) . . ?
H33B C33 C32 109.5(4) . . ?
H33B C33 H33A 108.1(5) . . ?
C34 C33 C32 111.3(4) . . ?
C34 C33 H33A 109.3(5) . . ?
C34 C33 H33B 109.3(4) . . ?
H34A C34 C33 109.5(4) . . ?
H34B C34 C33 109.5(4) . . ?
H34B C34 H34A 108.1(4) . . ?
C35 C34 C33 111.0(4) . . ?
C35 C34 H34A 109.3(4) . . ?
C35 C34 H34B 109.4(4) . . ?
H35A C35 C34 109.5(4) . . ?
H35B C35 C34 109.5(4) . . ?
H35B C35 H35A 108.0(4) . . ?
C36 C35 C34 110.8(4) . . ?
C36 C35 H35A 109.5(4) . . ?
C36 C35 H35B 109.4(4) . . ?
C35 C36 C31 111.8(4) . . ?
H36A C36 C31 109.1(4) . . ?
H36A C36 C35 109.3(4) . . ?
H36B C36 C31 109.3(4) . . ?
H36B C36 C35 109.4(4) . . ?
H36B C36 H36A 107.9(4) . . ?
F2 B F1 108.5(6) . . ?
F3 B F1 112.6(6) . . ?
F3 B F2 111.2(7) . . ?
F4 B F1 107.8(6) . . ?
F4 B F2 108.7(6) . . ?
F4 B F3 107.9(6) . . ?

loop_
_geom_bond_atom_site_label_1
_geom_bond_atom_site_label_2
_geom_bond_distance
_geom_bond_site_symmetry_2
_geom_bond_publ_flag
Os H1 1.63(4) . ?
Os H2 1.61(5) . ?
Os H3 1.60(6) . ?
Os H4 1.60(7) . ?
Os C1 2.305(5) . ?
Os C2 2.293(4) . ?
Os C3 2.247(5) . ?
Os C4 2.254(5) . ?
Os C5 2.270(5) . ?
Os P 2.3670(11) . ?
C1 C2 1.433(7) . ?
C1 C5 1.431(7) . ?
C1 C6 1.499(7) . ?
C2 C3 1.441(7) . ?
C2 C7 1.503(7) . ?
C3 C4 1.445(7) . ?
C3 C8 1.498(8) . ?
C4 C5 1.436(7) . ?
C4 C9 1.494(8) . ?
C5 C10 1.498(7) . ?
C6 H6A 0.980(6) . ?
C6 H6B 0.979(6) . ?
C6 H6C 0.980(6) . ?
C8 H8A 0.981(8) . ?
C8 H8B 0.980(6) . ?
C8 H8C 0.981(7) . ?
C7 H7A 0.979(6) . ?
C7 H7B 0.981(6) . ?
C7 H7C 0.979(7) . ?
C9 H9A 0.980(6) . ?
C9 H9B 0.980(7) . ?
C9 H9C 0.979(7) . ?
C10 H10A 0.981(6) . ?
C10 H10B 0.980(6) . ?
C10 H10C 0.980(7) . ?
P C11 1.853(5) . ?
P C21 1.852(4) . ?
P C31 1.870(5) . ?
C11 H11 0.999(4) . ?
C11 C12 1.543(6) . ?
C11 C16 1.531(6) . ?
C12 H12A 0.989(5) . ?
C12 H12B 0.990(5) . ?
C12 C13 1.533(7) . ?
C13 H13A 0.989(6) . ?
C13 H13B 0.990(5) . ?
C13 C14 1.520(8) . ?
C14 H14A 0.990(6) . ?
C14 H14B 0.990(5) . ?
C14 C15 1.523(8) . ?
C15 H15A 0.990(6) . ?
C15 H15B 0.990(6) . ?
C15 C16 1.534(7) . ?
C16 H16A 0.990(5) . ?
C16 H16B 0.990(5) . ?
C21 H21 1.000(4) . ?
C21 C22 1.542(6) . ?
C21 C26 1.536(6) . ?
C22 H22A 0.990(5) . ?
C22 H22B 0.990(5) . ?
C22 C23 1.534(6) . ?
C23 H23A 0.990(5) . ?
C23 H23B 0.989(5) . ?
C23 C24 1.523(7) . ?
C24 H24A 0.991(5) . ?
C24 H24B 0.989(5) . ?
C24 C25 1.523(7) . ?
C25 H25A 0.989(5) . ?
C25 H25B 0.989(5) . ?
C25 C26 1.539(7) . ?
C26 H26A 0.989(5) . ?
C26 H26B 0.989(5) . ?
C31 H31 1.002(4) . ?
C31 C32 1.551(6) . ?
C31 C36 1.539(6) . ?
C32 H32A 0.989(5) . ?
C32 H32B 0.990(5) . ?
C32 C33 1.532(6) . ?
C33 H33A 0.991(5) . ?
C33 H33B 0.988(5) . ?
C33 C34 1.527(7) . ?
C34 H34A 0.991(5) . ?
C34 H34B 0.989(5) . ?
C34 C35 1.524(7) . ?
C35 H35A 0.990(5) . ?
C35 H35B 0.990(5) . ?
C35 C36 1.537(6) . ?
C36 H36A 0.991(5) . ?
C36 H36B 0.990(4) . ?
B F1 1.369(8) . ?
B F2 1.378(8) . ?
B F3 1.362(9) . ?
B F4 1.378(9) . ?

loop_
_geom_torsion_atom_site_label_1
_geom_torsion_atom_site_label_2
_geom_torsion_atom_site_label_3
_geom_torsion_atom_site_label_4
_geom_torsion
_geom_torsion_site_symmetry_1
_geom_torsion_site_symmetry_2
_geom_torsion_site_symmetry_3
_geom_torsion_site_symmetry_4
_geom_torsion_publ_flag
Os C1 C2 C3 -60.7(3) . . . . ?
Os C1 C2 C7 128.2(3) . . . . ?
Os C1 C5 C4 62.2(3) . . . . ?
Os C1 C5 C10 -127.9(3) . . . . ?
Os C2 C1 C5 61.5(3) . . . . ?
Os C2 C1 C6 -127.0(3) . . . . ?
Os C2 C3 C4 -63.6(3) . . . . ?
Os C2 C3 C8 123.1(3) . . . . ?
Os C3 C2 C1 62.3(3) . . . . ?
Os C3 C2 C7 -126.3(3) . . . . ?
Os C3 C4 C5 -63.4(3) . . . . ?
Os C3 C4 C9 122.0(3) . . . . ?
Os C4 C3 C2 64.7(3) . . . . ?
Os C4 C3 C8 -122.0(3) . . . . ?
Os C4 C5 C1 -63.6(3) . . . . ?
Os C4 C5 C10 126.3(3) . . . . ?
Os C5 C1 C2 -62.1(3) . . . . ?
Os C5 C1 C6 126.3(3) . . . . ?
Os C5 C4 C3 62.7(3) . . . . ?
Os C5 C4 C9 -122.6(3) . . . . ?
C1 C2 C3 C4 -1.3(4) . . . . ?
C1 C2 C3 C8 -174.5(4) . . . . ?
C1 C5 C4 C3 -0.9(4) . . . . ?
C1 C5 C4 C9 173.8(4) . . . . ?
C2 C3 C4 C5 1.3(4) . . . . ?
C2 C3 C4 C9 -173.2(4) . . . . ?
C3 C4 C5 C10 -171.0(4) . . . . ?
P C11 C12 C13 -177.7(4) . . . . ?
P C11 C16 C15 178.7(4) . . . . ?
P C21 C22 C23 -171.4(3) . . . . ?
P C21 C26 C25 172.1(3) . . . . ?
P C31 C32 C33 -173.3(3) . . . . ?
P C31 C36 C35 171.7(3) . . . . ?
C11 C12 C13 C14 -56.8(5) . . . . ?
C11 C16 C15 C14 56.4(5) . . . . ?
C12 C13 C14 C15 57.5(5) . . . . ?
C13 C14 C15 C16 -57.6(5) . . . . ?
C21 C22 C23 C24 -56.8(4) . . . . ?
C21 C26 C25 C24 57.0(4) . . . . ?
C22 C23 C24 C25 56.3(4) . . . . ?
C23 C24 C25 C26 -56.6(4) . . . . ?
C31 C32 C33 C34 -57.3(4) . . . . ?
C31 C36 C35 C34 56.5(4) . . . . ?
C32 C33 C34 C35 56.6(5) . . . . ?
C33 C34 C35 C36 -55.6(4) . . . . ?
